data_4063185
loop_
_publ_author_name
'Groysman, Stanislav'
'Goldberg, Israel'
'Kol, Moshe'
'Genizi, Elisheva'
'Goldschmidt, Zeev'

_publ_section_title
;
Tribenzyl Tantalum(V) Complexes of Amine Bis(phenolate) Ligands: 
Investigation of \a-Abstraction vs Ligand Backbone \b-Abstraction Paths
;
_journal_issue 8
_journal_name_full Organometallics
_journal_page_first 1880
_journal_page_last 1890
_journal_paper_doi 10.1021/om0499761
_journal_volume 23
_journal_year 2004
_chemical_formula_sum 'C39 H39 Cl4 N2 O2 Ta'
_chemical_formula_weight 890.47
_space_group_IT_number 14
_symmetry_cell_setting monoclinic
_symmetry_space_group_name_Hall '-P 2yn'
_symmetry_space_group_name_H-M 'P 1 21/n 1'
_cell_angle_alpha 90.00
_cell_angle_beta 92.1360(5)
_cell_angle_gamma 90.00
_cell_formula_units_Z 4
_cell_length_a 10.96000(10)
_cell_length_b 14.1730(2)
_cell_length_c 23.5480(3)
_cell_measurement_temperature 106(2)
_cell_volume 3655.31(8)
_diffrn_ambient_temperature 106(2)
_exptl_crystal_density_diffrn 1.618
_cod_original_sg_symbol_H-M 'P 21/n'
_cod_database_code 4063185

loop_
_symmetry_equiv_pos_as_xyz
'x, y, z'
'-x+1/2, y+1/2, -z+1/2'
'-x, -y, -z'
'x-1/2, -y-1/2, z-1/2'

loop_
_atom_site_label
_atom_site_type_symbol
_atom_site_fract_x
_atom_site_fract_y
_atom_site_fract_z
_atom_site_U_iso_or_equiv
_atom_site_adp_type
_atom_site_occupancy
_atom_site_symmetry_multiplicity
_atom_site_calc_flag
_atom_site_refinement_flags
_atom_site_disorder_assembly
_atom_site_disorder_group
Ta1 Ta 0.159215(10) 0.029147(8) 0.195541(5) 0.01720(5) Uani 1 1 d . . .
O2 O 0.11696(19) 0.00510(16) 0.27329(9) 0.0219(4) Uani 1 1 d . . .
O3 O 0.18721(18) 0.10137(14) 0.12810(8) 0.0200(4) Uani 1 1 d . . .
N4 N 0.1424(2) 0.19260(18) 0.23402(10) 0.0198(5) Uani 1 1 d . . .
N5 N -0.0471(2) 0.07676(19) 0.17674(11) 0.0223(5) Uani 1 1 d . . .
C6 C 0.1338(3) -0.1011(3) 0.16548(14) 0.0244(7) Uani 1 1 d . . .
H6 H 0.147(4) -0.096(3) 0.1887(16) 0.029 Uiso 1 1 d . . .
C7 C 0.3611(3) 0.0266(2) 0.21797(13) 0.0228(7) Uani 1 1 d . . .
H7A H 0.3822 0.0825 0.2416 0.027 Uiso 1 1 calc R . .
H7B H 0.3800 -0.0304 0.2410 0.027 Uiso 1 1 calc R . .
C8 C 0.1342(3) -0.1568(2) 0.11402(13) 0.0209(6) Uani 1 1 d . . .
C9 C 0.0752(3) -0.2441(2) 0.10985(13) 0.0240(7) Uani 1 1 d . . .
H9 H 0.0323 -0.2667 0.1414 0.029 Uiso 1 1 calc R . .
C10 C 0.0774(3) -0.2985(2) 0.06113(14) 0.0291(7) Uani 1 1 d . . .
H10 H 0.0368 -0.3577 0.0598 0.035 Uiso 1 1 calc R . .
C11 C 0.1384(3) -0.2670(3) 0.01445(14) 0.0314(8) Uani 1 1 d . . .
H11 H 0.1406 -0.3046 -0.0189 0.038 Uiso 1 1 calc R . .
C12 C 0.1960(3) -0.1804(3) 0.01674(13) 0.0291(7) Uani 1 1 d . . .
H12 H 0.2365 -0.1578 -0.0155 0.035 Uiso 1 1 calc R . .
C13 C 0.1953(3) -0.1258(2) 0.06583(13) 0.0238(7) Uani 1 1 d . . .
H13 H 0.2366 -0.0668 0.0669 0.029 Uiso 1 1 calc R . .
C14 C 0.4391(3) 0.0263(2) 0.16663(14) 0.0219(6) Uani 1 1 d . . .
C15 C 0.4708(3) -0.0570(2) 0.14005(15) 0.0294(7) Uani 1 1 d . . .
H15 H 0.4473 -0.1154 0.1562 0.035 Uiso 1 1 calc R . .
C16 C 0.5359(3) -0.0575(3) 0.09052(16) 0.0358(8) Uani 1 1 d . . .
H16 H 0.5559 -0.1159 0.0733 0.043 Uiso 1 1 calc R . .
C17 C 0.5715(3) 0.0257(3) 0.06620(15) 0.0322(8) Uani 1 1 d . . .
H17 H 0.6159 0.0252 0.0323 0.039 Uiso 1 1 calc R . .
C18 C 0.5420(3) 0.1097(3) 0.09155(15) 0.0337(8) Uani 1 1 d . . .
H18 H 0.5659 0.1677 0.0750 0.040 Uiso 1 1 calc R . .
C19 C 0.4774(3) 0.1102(2) 0.14123(15) 0.0301(7) Uani 1 1 d . . .
H19 H 0.4587 0.1689 0.1584 0.036 Uiso 1 1 calc R . .
C20 C 0.0892(3) 0.0444(2) 0.32315(13) 0.0202(6) Uani 1 1 d . . .
C21 C 0.0259(3) -0.0074(2) 0.36332(13) 0.0222(6) Uani 1 1 d . . .
C22 C -0.0018(3) 0.0305(2) 0.41540(13) 0.0234(7) Uani 1 1 d . . .
H22 H -0.0441 -0.0056 0.4424 0.028 Uiso 1 1 calc R . .
C23 C 0.0335(3) 0.1222(2) 0.42729(12) 0.0238(7) Uani 1 1 d . . .
C24 C 0.0949(3) 0.1763(2) 0.38835(12) 0.0234(6) Uani 1 1 d . . .
H24 H 0.1185 0.2392 0.3975 0.028 Uiso 1 1 calc R . .
C25 C 0.1217(3) 0.1381(2) 0.33599(12) 0.0207(6) Uani 1 1 d . . .
C26 C 0.1907(3) 0.1969(2) 0.29455(12) 0.0229(6) Uani 1 1 d . . .
H26A H 0.1893 0.2635 0.3073 0.027 Uiso 1 1 calc R . .
H26B H 0.2769 0.1761 0.2958 0.027 Uiso 1 1 calc R . .
C27 C 0.0117(3) 0.2227(2) 0.23048(13) 0.0235(6) Uani 1 1 d . . .
H27A H 0.0078 0.2924 0.2285 0.028 Uiso 1 1 calc R . .
H27B H -0.0285 0.2026 0.2654 0.028 Uiso 1 1 calc R . .
C28 C -0.0573(3) 0.1813(2) 0.17900(14) 0.0259(7) Uani 1 1 d . . .
H28A H -0.1446 0.1991 0.1803 0.031 Uiso 1 1 calc R . .
H28B H -0.0247 0.2086 0.1440 0.031 Uiso 1 1 calc R . .
C29 C 0.2227(3) 0.2591(2) 0.20315(13) 0.0229(6) Uani 1 1 d . . .
H29A H 0.3085 0.2388 0.2100 0.027 Uiso 1 1 calc R . .
H29B H 0.2145 0.3225 0.2203 0.027 Uiso 1 1 calc R . .
C30 C -0.1306(3) 0.0325(2) 0.21709(15) 0.0284(7) Uani 1 1 d . . .
H30A H -0.1163 0.0599 0.2550 0.043 Uiso 1 1 calc R . .
H30B H -0.1154 -0.0356 0.2187 0.043 Uiso 1 1 calc R . .
H30C H -0.2154 0.0440 0.2042 0.043 Uiso 1 1 calc R . .
C31 C -0.0880(3) 0.0445(3) 0.11865(14) 0.0300(8) Uani 1 1 d . . .
H31A H -0.1713 0.0668 0.1102 0.045 Uiso 1 1 calc R . .
H31B H -0.0865 -0.0246 0.1172 0.045 Uiso 1 1 calc R . .
H31C H -0.0331 0.0700 0.0906 0.045 Uiso 1 1 calc R . .
C32 C 0.1998(3) 0.2682(2) 0.14003(13) 0.0208(6) Uani 1 1 d . . .
C33 C 0.1989(3) 0.3577(2) 0.11549(13) 0.0247(7) Uani 1 1 d . . .
H33 H 0.2042 0.4123 0.1389 0.030 Uiso 1 1 calc R . .
C34 C 0.1902(3) 0.3670(2) 0.05690(14) 0.0259(7) Uani 1 1 d . . .
C35 C 0.1808(3) 0.2888(2) 0.02189(13) 0.0262(7) Uani 1 1 d . . .
H35 H 0.1751 0.2959 -0.0182 0.031 Uiso 1 1 calc R . .
C36 C 0.1798(3) 0.2001(2) 0.04619(13) 0.0235(7) Uani 1 1 d . . .
C37 C 0.1901(3) 0.1880(2) 0.10509(12) 0.0192(6) Uani 1 1 d . . .
Cl38 Cl -0.01789(7) -0.12239(6) 0.34704(3) 0.02842(17) Uani 1 1 d . . .
Cl39 Cl -0.00335(8) 0.17296(6) 0.49197(3) 0.03284(19) Uani 1 1 d . . .
Cl40 Cl 0.19221(9) 0.47906(6) 0.02652(4) 0.0369(2) Uani 1 1 d . . .
Cl41 Cl 0.16402(8) 0.10225(6) 0.00254(3) 0.03192(18) Uani 1 1 d . . .
C42 C 0.8776(5) 0.4952(4) 0.1714(3) 0.0769(17) Uani 1 1 d . . .
H42A H 0.9535 0.4915 0.1508 0.115 Uiso 1 1 calc R . .
H42B H 0.8145 0.4573 0.1517 0.115 Uiso 1 1 calc R . .
H42C H 0.8918 0.4709 0.2101 0.115 Uiso 1 1 calc R . .
C43 C 0.8359(3) 0.5974(3) 0.17405(17) 0.0424(10) Uani 1 1 d . . .
C44 C 0.8604(4) 0.6545(4) 0.22119(17) 0.0517(12) Uani 1 1 d . . .
H44 H 0.9054 0.6295 0.2530 0.062 Uiso 1 1 calc R . .
C45 C 0.8202(4) 0.7472(4) 0.22246(17) 0.0496(11) Uani 1 1 d . . .
H45 H 0.8386 0.7855 0.2548 0.060 Uiso 1 1 calc R . .
C46 C 0.7545(4) 0.7831(3) 0.17760(18) 0.0499(11) Uani 1 1 d . . .
H46 H 0.7260 0.8464 0.1785 0.060 Uiso 1 1 calc R . .
C47 C 0.7291(4) 0.7275(3) 0.13059(18) 0.0455(10) Uani 1 1 d . . .
H47 H 0.6830 0.7527 0.0992 0.055 Uiso 1 1 calc R . .
C48 C 0.7696(3) 0.6359(3) 0.12872(16) 0.0418(9) Uani 1 1 d . . .
H48 H 0.7520 0.5987 0.0959 0.050 Uiso 1 1 calc R . .

loop_
_atom_site_aniso_label
_atom_site_aniso_U_11
_atom_site_aniso_U_22
_atom_site_aniso_U_33
_atom_site_aniso_U_23
_atom_site_aniso_U_13
_atom_site_aniso_U_12
Ta1 0.01985(7) 0.01617(7) 0.01566(7) -0.00146(5) 0.00184(5) 0.00022(5)
O2 0.0284(11) 0.0202(11) 0.0173(10) -0.0029(9) 0.0032(9) -0.0002(9)
O3 0.0266(11) 0.0164(11) 0.0171(10) -0.0008(8) 0.0021(8) 0.0004(8)
N4 0.0213(12) 0.0214(14) 0.0170(12) 0.0001(10) 0.0027(10) -0.0021(10)
N5 0.0203(12) 0.0227(14) 0.0241(13) -0.0023(11) 0.0014(10) -0.0021(10)
C6 0.0251(16) 0.0249(18) 0.0230(17) -0.0027(15) 0.0001(14) 0.0089(13)
C7 0.0221(15) 0.0272(18) 0.0191(15) -0.0027(12) -0.0001(12) -0.0002(12)
C8 0.0202(14) 0.0200(16) 0.0223(15) 0.0001(12) 0.0003(12) 0.0045(12)
C9 0.0243(15) 0.0230(17) 0.0247(16) -0.0030(13) 0.0007(13) -0.0007(12)
C10 0.0291(17) 0.0221(18) 0.0357(18) -0.0049(14) -0.0018(14) -0.0007(13)
C11 0.0346(18) 0.037(2) 0.0224(16) -0.0129(15) -0.0034(14) 0.0060(15)
C12 0.0307(17) 0.038(2) 0.0192(15) 0.0000(14) 0.0059(13) 0.0058(15)
C13 0.0280(16) 0.0203(16) 0.0231(15) 0.0046(13) 0.0009(13) 0.0047(12)
C14 0.0194(15) 0.0227(17) 0.0236(16) -0.0003(12) -0.0012(12) 0.0003(12)
C15 0.0303(17) 0.0213(17) 0.0369(19) -0.0005(14) 0.0057(15) -0.0019(13)
C16 0.0332(18) 0.033(2) 0.042(2) -0.0122(17) 0.0102(16) 0.0028(15)
C17 0.0240(16) 0.048(2) 0.0249(17) -0.0014(15) 0.0038(14) -0.0015(15)
C18 0.0291(17) 0.037(2) 0.0350(19) 0.0121(16) 0.0092(15) 0.0031(15)
C19 0.0299(17) 0.0249(18) 0.0362(19) 0.0039(14) 0.0095(14) 0.0043(13)
C20 0.0222(15) 0.0221(16) 0.0162(14) -0.0017(12) 0.0000(12) 0.0019(12)
C21 0.0253(16) 0.0194(16) 0.0218(15) 0.0027(12) -0.0008(13) 0.0000(12)
C22 0.0281(16) 0.0231(17) 0.0192(15) 0.0030(12) 0.0038(13) -0.0006(12)
C23 0.0298(16) 0.0274(17) 0.0143(14) -0.0023(12) 0.0019(12) 0.0054(13)
C24 0.0312(16) 0.0199(16) 0.0192(15) -0.0019(12) 0.0016(13) 0.0011(13)
C25 0.0243(15) 0.0204(16) 0.0175(14) -0.0013(12) 0.0006(12) -0.0002(12)
C26 0.0281(16) 0.0230(17) 0.0176(14) -0.0024(12) 0.0012(12) -0.0037(13)
C27 0.0254(15) 0.0222(17) 0.0231(15) -0.0010(13) 0.0039(12) 0.0054(13)
C28 0.0254(16) 0.0227(17) 0.0297(17) -0.0009(13) 0.0014(13) 0.0045(13)
C29 0.0299(16) 0.0188(16) 0.0203(15) -0.0033(12) 0.0040(13) -0.0056(12)
C30 0.0227(16) 0.0307(19) 0.0321(18) 0.0008(14) 0.0045(14) -0.0017(13)
C31 0.0265(17) 0.037(2) 0.0261(17) -0.0071(14) -0.0050(14) -0.0015(14)
C32 0.0219(14) 0.0193(16) 0.0214(15) -0.0010(12) 0.0020(12) -0.0010(12)
C33 0.0277(16) 0.0200(17) 0.0266(16) -0.0039(13) 0.0047(13) -0.0020(13)
C34 0.0291(16) 0.0208(17) 0.0279(17) 0.0047(13) 0.0017(13) -0.0009(13)
C35 0.0294(16) 0.0306(19) 0.0188(15) 0.0023(13) 0.0016(13) 0.0015(14)
C36 0.0244(15) 0.0224(17) 0.0239(15) -0.0018(13) 0.0025(13) 0.0010(12)
C37 0.0182(14) 0.0184(15) 0.0210(14) -0.0009(12) 0.0014(11) -0.0006(11)
Cl38 0.0392(4) 0.0214(4) 0.0250(4) -0.0011(3) 0.0055(3) -0.0053(3)
Cl39 0.0509(5) 0.0296(4) 0.0188(4) -0.0036(3) 0.0105(3) -0.0001(4)
Cl40 0.0539(5) 0.0226(5) 0.0341(5) 0.0078(3) 0.0012(4) 0.0005(4)
Cl41 0.0538(5) 0.0237(4) 0.0181(4) -0.0022(3) 0.0001(3) -0.0001(4)
C42 0.055(3) 0.071(4) 0.103(5) 0.029(3) -0.012(3) -0.002(3)
C43 0.0275(18) 0.057(3) 0.043(2) 0.015(2) 0.0002(16) -0.0115(18)
C44 0.034(2) 0.088(4) 0.033(2) 0.019(2) -0.0045(17) -0.022(2)
C45 0.038(2) 0.075(3) 0.036(2) -0.008(2) 0.0080(18) -0.024(2)
C46 0.039(2) 0.058(3) 0.052(3) -0.005(2) 0.0045(19) -0.0143(19)
C47 0.044(2) 0.050(3) 0.042(2) 0.0027(19) -0.0021(18) -0.0085(19)
C48 0.034(2) 0.056(3) 0.036(2) 0.0017(18) -0.0001(16) -0.0094(18)

loop_
_geom_bond_atom_site_label_1
_geom_bond_atom_site_label_2
_geom_bond_distance
_geom_bond_site_symmetry_2
_geom_bond_publ_flag
Ta1 O3 1.924(2) . ?
Ta1 O2 1.935(2) . ?
Ta1 C6 1.992(4) . ?
Ta1 C7 2.256(3) . ?
Ta1 N5 2.385(2) . ?
Ta1 N4 2.497(3) . ?
Ta1 H6 1.78(5) . ?
O2 C20 1.345(4) . ?
O3 C37 1.343(4) . ?
N4 C27 1.494(4) . ?
N4 C29 1.497(4) . ?
N4 C26 1.503(4) . ?
N5 C30 1.483(4) . ?
N5 C28 1.487(4) . ?
N5 C31 1.495(4) . ?
C6 C8 1.446(4) . ?
C6 H6 0.57(4) . ?
C7 C14 1.506(4) . ?
C7 H7A 0.9900 . ?
C7 H7B 0.9900 . ?
C8 C9 1.398(4) . ?
C8 C13 1.409(4) . ?
C9 C10 1.383(4) . ?
C9 H9 0.9500 . ?
C10 C11 1.381(5) . ?
C10 H10 0.9500 . ?
C11 C12 1.381(5) . ?
C11 H11 0.9500 . ?
C12 C13 1.391(4) . ?
C12 H12 0.9500 . ?
C13 H13 0.9500 . ?
C14 C15 1.387(5) . ?
C14 C19 1.403(5) . ?
C15 C16 1.390(5) . ?
C15 H15 0.9500 . ?
C16 C17 1.374(5) . ?
C16 H16 0.9500 . ?
C17 C18 1.377(5) . ?
C17 H17 0.9500 . ?
C18 C19 1.390(5) . ?
C18 H18 0.9500 . ?
C19 H19 0.9500 . ?
C20 C21 1.401(4) . ?
C20 C25 1.404(4) . ?
C21 C22 1.383(4) . ?
C21 Cl38 1.738(3) . ?
C22 C23 1.381(4) . ?
C22 H22 0.9500 . ?
C23 C24 1.389(4) . ?
C23 Cl39 1.745(3) . ?
C24 C25 1.388(4) . ?
C24 H24 0.9500 . ?
C25 C26 1.508(4) . ?
C26 H26A 0.9900 . ?
C26 H26B 0.9900 . ?
C27 C28 1.522(4) . ?
C27 H27A 0.9900 . ?
C27 H27B 0.9900 . ?
C28 H28A 0.9900 . ?
C28 H28B 0.9900 . ?
C29 C32 1.504(4) . ?
C29 H29A 0.9900 . ?
C29 H29B 0.9900 . ?
C30 H30A 0.9800 . ?
C30 H30B 0.9800 . ?
C30 H30C 0.9800 . ?
C31 H31A 0.9800 . ?
C31 H31B 0.9800 . ?
C31 H31C 0.9800 . ?
C32 C33 1.394(4) . ?
C32 C37 1.405(4) . ?
C33 C34 1.386(4) . ?
C33 H33 0.9500 . ?
C34 C35 1.383(5) . ?
C34 Cl40 1.742(3) . ?
C35 C36 1.381(5) . ?
C35 H35 0.9500 . ?
C36 C37 1.398(4) . ?
C36 Cl41 1.731(3) . ?
C42 C43 1.521(7) . ?
C42 H42A 0.9800 . ?
C42 H42B 0.9800 . ?
C42 H42C 0.9800 . ?
C43 C48 1.381(5) . ?
C43 C44 1.392(6) . ?
C44 C45 1.387(7) . ?
C44 H44 0.9500 . ?
C45 C46 1.355(6) . ?
C45 H45 0.9500 . ?
C46 C47 1.379(6) . ?
C46 H46 0.9500 . ?
C47 C48 1.373(6) . ?
C47 H47 0.9500 . ?
C48 H48 0.9500 . ?
